data_4518867
loop_
_publ_author_name
'Jia, Peng'
'Gao, Liang'
'Zheng, Yan'
'Zheng, Xian'
'Wang, Chang'
'Yang, Chaolong'
'Li, Youbing'
'Zhao, Yanli'

_publ_section_title
;
 Ultrastable Tb-Organic Framework as a Selective Sensor of Phenylglyoxylic
 Acid in Urine.
;
_journal_issue 28
_journal_name_full 'ACS applied materials &amp; interfaces'
_journal_page_first 33546
_journal_page_last 33556
_journal_paper_doi 10.1021/acsami.1c09202
_journal_volume 13
_journal_year 2021
_chemical_absolute_configuration abs
_chemical_formula_sum 'C48 H18 N3 Na2 O31 P3 Tb2'
_chemical_formula_weight 1589.38
_space_group_crystal_system monoclinic
_space_group_IT_number 5
_space_group_name_Hall 'C 2y'
_space_group_name_H-M_alt 'C 1 2 1'
_atom_sites_solution_hydrogens geom
_cell_angle_alpha 90
_cell_angle_beta 121.167(3)
_cell_angle_gamma 90
_cell_formula_units_Z 2
_cell_length_a 16.9560(7)
_cell_length_b 21.4248(14)
_cell_length_c 12.6214(6)
_cell_measurement_reflns_used 6064
_cell_measurement_temperature 103.(2)
_cell_measurement_theta_max 66.0652
_cell_measurement_theta_min 3.6793
_cell_volume 3923.3(4)
_computing_cell_refinement 'SAINT V8.37A (Bruker AXS Inc., 2015)'
_computing_data_collection 'APEX3 (Bruker AXS Inc., 2016)'
_computing_data_reduction 'SAINT V8.37A (Bruker AXS Inc., 2015)'
_computing_molecular_graphics 'XP (Bruker AXS Inc., 2016)'
_computing_publication_material 'APEX3 (Bruker AXS Inc., 2016)'
_computing_structure_refinement 'SHELXL-2014/7 (Sheldrick, 2014)'
_computing_structure_solution 'XT, VERSION 2014/5'
_diffrn_ambient_temperature 103.(2)
_diffrn_detector_area_resol_mean 8.3333
_diffrn_measured_fraction_theta_full 0.988
_diffrn_measured_fraction_theta_max 0.988
_diffrn_measurement_device_type 'CCD area detector'
_diffrn_measurement_method 'phi and omega scans'
_diffrn_radiation_monochromator 'Multilayer Mirror'
_diffrn_radiation_type CuK\a
_diffrn_radiation_wavelength 1.54178
_diffrn_reflns_av_R_equivalents 0.1361
_diffrn_reflns_av_unetI/netI 0.0838
_diffrn_reflns_limit_h_max 19
_diffrn_reflns_limit_h_min -20
_diffrn_reflns_limit_k_max 24
_diffrn_reflns_limit_k_min -25
_diffrn_reflns_limit_l_max 15
_diffrn_reflns_limit_l_min -15
_diffrn_reflns_number 31744
_diffrn_reflns_theta_full 67.33
_diffrn_reflns_theta_max 67.33
_diffrn_reflns_theta_min 3.68
_diffrn_source 'Incoatec Microfocus Source'
_diffrn_source_type 'Bruker Kappa Duo APEX2'
_exptl_absorpt_coefficient_mu 10.073
_exptl_absorpt_correction_T_max 0.91
_exptl_absorpt_correction_T_min 0.51
_exptl_absorpt_correction_type multi-scan
_exptl_absorpt_process_details
;
SADABS-2016/2 - Bruker AXS area detector scaling and absorption correction
;
_exptl_crystal_colour colourless
_exptl_crystal_density_diffrn 1.345
_exptl_crystal_density_method 'not measured'
_exptl_crystal_description plate
_exptl_crystal_F_000 1544
_exptl_crystal_size_max 0.060
_exptl_crystal_size_mid 0.030
_exptl_crystal_size_min 0.010
_refine_diff_density_max 1.504
_refine_diff_density_min -1.231
_refine_ls_abs_structure_details
;

Refined as an inversion twin.
;
_refine_ls_abs_structure_Flack 0.028(11)
_refine_ls_extinction_method none
_refine_ls_goodness_of_fit_ref 1.042
_refine_ls_hydrogen_treatment constr
_refine_ls_matrix_type full
_refine_ls_number_parameters 410
_refine_ls_number_reflns 6872
_refine_ls_number_restraints 591
_refine_ls_restrained_S_all 1.022
_refine_ls_R_factor_all 0.0988
_refine_ls_R_factor_gt 0.0790
_refine_ls_shift/su_max 0.007
_refine_ls_shift/su_mean 0.000
_refine_ls_structure_factor_coef Fsqd
_refine_ls_weighting_details 'w=1/[\s^2^(Fo^2^)+(0.1332P)^2^+20.7373P] where P=(Fo^2^+2Fc^2^)/3'
_refine_ls_weighting_scheme calc
_refine_ls_wR_factor_gt 0.2103
_refine_ls_wR_factor_ref 0.2269
_reflns_number_gt 5350
_reflns_number_total 6872
_reflns_threshold_expression 'I > 2\s(I)'
_cod_data_source_file am1c09202_si_001.cif
_cod_data_source_block zhao74s
_cod_depositor_comments
;
The following automatic conversions were performed:

data item '_exptl_absorpt_correction_type' value 'Multi-Scan' was
changed to 'multi-scan' in accordance with the
/home/data/users/saulius/crontab/automatic-downloads/rss-feeds/ACS/lib/dictionaries/cif_core.dic
dictionary named 'cif_core.dic' version 2.4.2 last updated on
2011-04-26.

Automatic conversion script
Id: cif_fix_values 7556 2019-12-06 15:28:31Z antanas 

 Adding full bibliography for 4518867.cif.
;
_cod_database_code 4518867

loop_
_space_group_symop_operation_xyz
'x, y, z'
'-x, y, -z'
'x+1/2, y+1/2, z'
'-x+1/2, y+1/2, -z'

loop_
_atom_site_type_symbol
_atom_site_label
_atom_site_fract_x
_atom_site_fract_y
_atom_site_fract_z
_atom_site_U_iso_or_equiv
_atom_site_adp_type
_atom_site_calc_flag
_atom_site_refinement_flags_adp
_atom_site_refinement_flags_occupancy
_atom_site_refinement_flags_posn
_atom_site_occupancy
_atom_site_disorder_assembly
_atom_site_disorder_group
Tb Tb1 0 0.29109(6) 0.5 0.0499(5) Uani d TU P S 1 . .
Tb Tb2 1.0 0.47787(10) 1.0 0.0754(7) Uani d TU P S 1 . .
P P1 0.5028(2) 0.4499(2) 0.6121(4) 0.0460(10) Uani d U . . 1 . .
P P2 0.5 0.3376(3) 0.5 0.0481(14) Uani d TU P S 1 . .
C C1 0.6311(12) 0.5256(9) 0.7752(16) 0.051(3) Uani d U . . 1 A 1
C C2 0.5846(13) 0.5807(9) 0.7187(17) 0.055(4) Uani d U . . 1 A 1
H H2 0.5222 0.5791 0.6529 0.066 Uiso calc U . R 1 A 1
C C3 0.6272(13) 0.6353(10) 0.756(2) 0.062(4) Uani d U . . 1 A 1
C C4 0.7153(16) 0.6378(12) 0.850(2) 0.081(6) Uani d U . . 1 A 1
H H4 0.7463 0.6768 0.8746 0.098 Uiso calc U . R 1 A 1
C C5 0.7597(18) 0.5859(13) 0.910(3) 0.095(7) Uani d U . . 1 A 1
C C6 0.7219(13) 0.5289(10) 0.868(2) 0.067(5) Uani d U . . 1 A 1
H H6 0.7575 0.492 0.901 0.081 Uiso calc U . R 1 A 1
C C7 0.5752(14) 0.6963(10) 0.679(2) 0.064(4) Uani d U . . 1 A 1
C C8 0.8590(19) 0.5864(15) 1.023(2) 0.113(8) Uani d U . . 1 A 1
O O10 0.6234(10) 0.7421(7) 0.7041(16) 0.072(4) Uani d U . . 1 A 1
O O11 0.4927(10) 0.6922(8) 0.6006(15) 0.078(4) Uani d U . . 1 A 1
O O12 0.9160(11) 0.5428(9) 1.0414(15) 0.088(4) Uani d U . . 1 A 1
O O13 0.873(2) 0.6367(14) 1.079(3) 0.190(14) Uani d U . . 1 A 1
C C9 0.3354(10) 0.4640(9) 0.5761(13) 0.045(4) Uani d U . . 1 . .
C C10 0.3026(10) 0.4388(9) 0.6472(14) 0.045(4) Uani d U . . 1 . .
H H10 0.3434 0.4302 0.7326 0.054 Uiso calc U . R 1 . .
C C11 0.2089(11) 0.4266(9) 0.5913(15) 0.049(4) Uani d U . . 1 . .
C C12 0.1496(11) 0.4418(9) 0.4687(13) 0.044(3) Uani d U . . 1 . .
H H12 0.0852 0.4353 0.4324 0.053 Uiso calc U . R 1 . .
C C13 0.1826(11) 0.4664(9) 0.3983(14) 0.052(4) Uani d U . . 1 . .
C C14 0.2771(10) 0.4794(10) 0.4544(14) 0.051(4) Uani d U . . 1 . .
H H14 0.3003 0.4987 0.4083 0.062 Uiso calc U . R 1 . .
C C15 0.1740(13) 0.3974(12) 0.6672(17) 0.064(5) Uani d U . . 1 . .
C C16 0.1153(12) 0.4776(11) 0.2635(16) 0.061(4) Uani d U . . 1 . .
C C17 0.6714(10) 0.3040(9) 0.6289(15) 0.051(4) Uani d U . . 1 . .
C C18 0.7068(10) 0.3221(10) 0.7471(16) 0.056(4) Uani d U . . 1 . .
H H18 0.6687 0.3237 0.7817 0.067 Uiso calc U . R 1 . .
C C19 0.7992(11) 0.3384(10) 0.8182(16) 0.053(4) Uani d U . . 1 . .
C C20 0.8565(9) 0.3304(9) 0.7691(15) 0.049(4) Uani d U . . 1 . .
H H20 0.9203 0.3403 0.8178 0.059 Uiso calc U . R 1 . .
C C21 0.8200(9) 0.3085(8) 0.6511(14) 0.046(4) Uani d U . . 1 . .
C C22 0.7248(9) 0.2936(11) 0.5763(14) 0.054(4) Uani d U . . 1 . .
H H22 0.6991 0.2775 0.4948 0.065 Uiso calc U . R 1 . .
C C23 0.8386(12) 0.3614(11) 0.9480(16) 0.061(4) Uani d U . . 1 . .
C C24 0.8796(10) 0.2999(11) 0.5943(16) 0.057(4) Uani d U . . 1 . .
N N1 0.5 0.4839(11) 0.5 0.052(4) Uani d TU P S 1 . .
N N2 0.4947(8) 0.3801(8) 0.6039(13) 0.051(3) Uani d U . . 1 . .
O O1 0.5935(7) 0.4667(6) 0.7380(10) 0.051(3) Uani d U . . 1 . .
O O2 0.4288(6) 0.4782(6) 0.6391(9) 0.044(2) Uani d U . . 1 . .
O O3 0.5788(6) 0.2862(6) 0.5581(10) 0.049(2) Uani d U . . 1 . .
O O4 0.0899(9) 0.3799(7) 0.6101(12) 0.064(3) Uani d U . . 1 . .
O O5 0.2246(13) 0.3913(12) 0.7789(15) 0.112(6) Uani d U . . 1 . .
O O6 0.0367(8) 0.4529(8) 0.2126(12) 0.072(4) Uani d U . . 1 . .
O O7 0.1363(10) 0.5078(8) 0.1987(12) 0.072(4) Uani d U . . 1 . .
O O8 0.9620(7) 0.3189(7) 0.6604(11) 0.057(3) Uani d U . . 1 . .
O O9 0.8468(7) 0.2789(6) 0.4887(10) 0.052(3) Uani d U . . 1 . .
O O14 0.9067(10) 0.3960(9) 0.9912(13) 0.080(4) Uani d U . . 1 . .
O O15 0.8060(13) 0.3475(11) 1.0087(15) 0.102(6) Uani d U . . 1 . .
O O18 0.4685(17) 0.3207(17) 0.795(3) 0.090(11) Uani d U P . 0.5 . .
Na Na1 0.0775(5) 0.3874(6) 0.7945(7) 0.097(4) Uani d U . . 1 . .

loop_
_atom_site_aniso_label
_atom_site_aniso_U_11
_atom_site_aniso_U_22
_atom_site_aniso_U_33
_atom_site_aniso_U_12
_atom_site_aniso_U_13
_atom_site_aniso_U_23
Tb1 0.0262(6) 0.0826(12) 0.0524(8) 0 0.0284(6) 0
Tb2 0.0521(10) 0.1073(17) 0.0376(8) 0 0.0025(7) 0
P1 0.0236(17) 0.068(3) 0.046(2) 0.0014(16) 0.0177(16) 0.0001(18)
P2 0.022(2) 0.069(4) 0.060(3) 0 0.026(2) 0
C1 0.043(6) 0.058(7) 0.053(7) -0.003(5) 0.026(5) 0.000(5)
C2 0.051(7) 0.063(7) 0.062(8) 0.000(5) 0.037(6) 0.004(5)
C3 0.053(6) 0.063(7) 0.080(8) 0.000(5) 0.041(6) -0.003(6)
C4 0.061(7) 0.066(9) 0.095(10) -0.003(6) 0.025(7) -0.007(7)
C5 0.068(8) 0.071(8) 0.103(10) -0.002(6) 0.014(7) -0.009(7)
C6 0.048(7) 0.062(8) 0.074(9) 0.000(6) 0.019(6) -0.010(6)
C7 0.050(6) 0.066(8) 0.088(9) 0.002(5) 0.044(6) 0.003(6)
C8 0.077(9) 0.098(11) 0.112(11) 0.003(7) 0.012(8) -0.016(9)
O10 0.054(7) 0.060(7) 0.104(10) 0.004(5) 0.043(7) 0.010(6)
O11 0.058(6) 0.069(9) 0.095(9) 0.003(6) 0.032(6) 0.005(7)
O12 0.059(7) 0.096(9) 0.073(8) -0.003(6) 0.009(6) 0.006(7)
O13 0.132(17) 0.138(15) 0.188(19) 0.016(13) 0.005(15) -0.064(15)
C9 0.026(5) 0.074(11) 0.040(5) 0.000(5) 0.020(4) -0.002(6)
C10 0.032(6) 0.071(11) 0.035(6) 0.002(5) 0.018(5) 0.002(6)
C11 0.029(6) 0.077(11) 0.044(6) -0.005(6) 0.022(5) -0.006(6)
C12 0.033(6) 0.063(10) 0.037(5) 0.001(6) 0.018(5) -0.012(5)
C13 0.035(6) 0.072(11) 0.042(6) 0.003(6) 0.015(5) -0.005(6)
C14 0.034(6) 0.088(12) 0.039(5) -0.001(6) 0.023(5) 0.005(6)
C15 0.049(7) 0.101(14) 0.053(6) -0.019(7) 0.034(6) -0.012(7)
C16 0.040(6) 0.087(12) 0.046(6) 0.017(6) 0.015(5) 0.008(6)
C17 0.026(5) 0.077(12) 0.060(6) 0.003(5) 0.029(5) 0.002(6)
C18 0.025(6) 0.097(13) 0.055(6) 0.001(6) 0.027(5) 0.001(7)
C19 0.028(6) 0.085(12) 0.050(6) 0.006(6) 0.024(5) 0.007(6)
C20 0.017(6) 0.087(12) 0.048(6) 0.003(6) 0.020(5) 0.001(6)
C21 0.021(5) 0.071(12) 0.046(6) 0.004(5) 0.019(5) 0.004(6)
C22 0.024(5) 0.097(13) 0.045(7) -0.003(7) 0.021(5) -0.007(8)
C23 0.037(7) 0.095(11) 0.049(7) 0.014(7) 0.022(6) 0.009(6)
C24 0.032(6) 0.089(13) 0.054(6) 0.002(6) 0.026(5) 0.000(7)
N1 0.040(9) 0.074(12) 0.052(8) 0 0.031(7) 0
N2 0.023(5) 0.079(7) 0.057(7) 0.007(5) 0.024(5) 0.005(5)
O1 0.027(4) 0.064(6) 0.054(5) -0.001(4) 0.015(4) 0.004(4)
O2 0.027(4) 0.064(7) 0.043(5) 0.005(4) 0.018(4) -0.003(5)
O3 0.019(4) 0.067(7) 0.065(6) 0.008(4) 0.025(4) 0.005(5)
O4 0.046(5) 0.093(9) 0.068(6) -0.015(5) 0.039(5) -0.016(6)
O5 0.089(9) 0.191(18) 0.059(6) -0.061(9) 0.041(6) 0.000(7)
O6 0.036(5) 0.113(10) 0.051(6) 0.003(6) 0.012(5) -0.006(6)
O7 0.055(7) 0.103(11) 0.042(6) 0.006(7) 0.013(5) 0.007(6)
O8 0.026(4) 0.099(9) 0.057(6) -0.002(5) 0.030(4) -0.002(6)
O9 0.032(5) 0.076(9) 0.056(5) 0.007(5) 0.030(4) 0.006(5)
O14 0.051(6) 0.120(10) 0.062(7) -0.005(6) 0.025(6) 0.001(7)
O15 0.088(10) 0.170(16) 0.066(8) -0.015(10) 0.052(8) -0.008(9)
O18 0.034(12) 0.13(3) 0.091(19) 0.012(13) 0.020(12) 0.083(18)
Na1 0.032(3) 0.218(12) 0.042(4) -0.020(5) 0.021(3) -0.017(5)

loop_
_atom_type_symbol
_atom_type_description
_atom_type_scat_dispersion_real
_atom_type_scat_dispersion_imag
_atom_type_scat_source
C C 0.0181 0.0091 'International Tables Vol C Tables 4.2.6.8 and 6.1.1.4'
H H 0.0000 0.0000 'International Tables Vol C Tables 4.2.6.8 and 6.1.1.4'
N N 0.0311 0.0180 'International Tables Vol C Tables 4.2.6.8 and 6.1.1.4'
O O 0.0492 0.0322 'International Tables Vol C Tables 4.2.6.8 and 6.1.1.4'
P P 0.2955 0.4335 'International Tables Vol C Tables 4.2.6.8 and 6.1.1.4'
Tb Tb -9.1472 9.1891 'International Tables Vol C Tables 4.2.6.8 and 6.1.1.4'
Na Na 0.1353 0.1239 'International Tables Vol C Tables 4.2.6.8 and 6.1.1.4'

loop_
_geom_angle_atom_site_label_1
_geom_angle_atom_site_label_2
_geom_angle_atom_site_label_3
_geom_angle_site_symmetry_1
_geom_angle_site_symmetry_3
_geom_angle
_geom_angle_publ_flag
O4 Tb1 O4 2_556 . 74.1(7) ?
O4 Tb1 O8 2_556 1_455 85.8(4) ?
O4 Tb1 O8 . 1_455 72.1(4) ?
O4 Tb1 O8 2_556 2_656 72.1(4) ?
O4 Tb1 O8 . 2_656 85.8(4) ?
O8 Tb1 O8 1_455 2_656 152.4(6) ?
O4 Tb1 O11 2_556 4_546 124.3(5) ?
O4 Tb1 O11 . 4_546 141.8(5) ?
O8 Tb1 O11 1_455 4_546 135.6(5) ?
O8 Tb1 O11 2_656 4_546 71.9(5) ?
O4 Tb1 O11 2_556 3_445 141.8(5) ?
O4 Tb1 O11 . 3_445 124.3(5) ?
O8 Tb1 O11 1_455 3_445 71.9(5) ?
O8 Tb1 O11 2_656 3_445 135.6(5) ?
O11 Tb1 O11 4_546 3_445 64.5(8) ?
O4 Tb1 O9 2_556 1_455 73.9(4) ?
O4 Tb1 O9 . 1_455 116.2(4) ?
O8 Tb1 O9 1_455 1_455 52.0(4) ?
O8 Tb1 O9 2_656 1_455 131.7(4) ?
O11 Tb1 O9 4_546 1_455 101.6(5) ?
O11 Tb1 O9 3_445 1_455 67.9(5) ?
O4 Tb1 O9 2_556 2_656 116.2(4) ?
O4 Tb1 O9 . 2_656 73.9(4) ?
O8 Tb1 O9 1_455 2_656 131.7(4) ?
O8 Tb1 O9 2_656 2_656 52.0(4) ?
O11 Tb1 O9 4_546 2_656 67.9(5) ?
O11 Tb1 O9 3_445 2_656 101.6(5) ?
O9 Tb1 O9 1_455 2_656 168.1(6) ?
O4 Tb1 O10 2_556 4_546 78.3(5) ?
O4 Tb1 O10 . 4_546 149.1(5) ?
O8 Tb1 O10 1_455 4_546 119.7(4) ?
O8 Tb1 O10 2_656 4_546 72.6(5) ?
O11 Tb1 O10 4_546 4_546 51.1(5) ?
O11 Tb1 O10 3_445 4_546 86.2(5) ?
O9 Tb1 O10 1_455 4_546 67.7(4) ?
O9 Tb1 O10 2_656 4_546 107.1(4) ?
O4 Tb1 O10 2_556 3_445 149.1(5) ?
O4 Tb1 O10 . 3_445 78.3(5) ?
O8 Tb1 O10 1_455 3_445 72.6(5) ?
O8 Tb1 O10 2_656 3_445 119.7(4) ?
O11 Tb1 O10 4_546 3_445 86.2(5) ?
O11 Tb1 O10 3_445 3_445 51.1(5) ?
O9 Tb1 O10 1_455 3_445 107.1(4) ?
O9 Tb1 O10 2_656 3_445 67.7(4) ?
O10 Tb1 O10 4_546 3_445 131.5(8) ?
O4 Tb1 C7 2_556 4_546 102.8(6) ?
O4 Tb1 C7 . 4_546 159.1(5) ?
O8 Tb1 C7 1_455 4_546 128.7(5) ?
O8 Tb1 C7 2_656 4_546 73.7(5) ?
O11 Tb1 C7 4_546 4_546 26.0(5) ?
O11 Tb1 C7 3_445 4_546 71.0(6) ?
O9 Tb1 C7 1_455 4_546 81.6(5) ?
O9 Tb1 C7 2_656 4_546 89.8(5) ?
O10 Tb1 C7 4_546 4_546 25.5(5) ?
O10 Tb1 C7 3_445 4_546 107.9(6) ?
O4 Tb1 C7 2_556 3_445 159.1(5) ?
O4 Tb1 C7 . 3_445 102.8(6) ?
O8 Tb1 C7 1_455 3_445 73.7(5) ?
O8 Tb1 C7 2_656 3_445 128.7(5) ?
O11 Tb1 C7 4_546 3_445 71.0(6) ?
O11 Tb1 C7 3_445 3_445 26.0(5) ?
O9 Tb1 C7 1_455 3_445 89.8(5) ?
O9 Tb1 C7 2_656 3_445 81.6(5) ?
O10 Tb1 C7 4_546 3_445 107.9(6) ?
O10 Tb1 C7 3_445 3_445 25.5(5) ?
C7 Tb1 C7 4_546 3_445 87.2(10) ?
O12 Tb2 O12 . 2_757 103.1(9) ?
O12 Tb2 O14 . . 88.9(6) ?
O12 Tb2 O14 2_757 . 163.1(6) ?
O12 Tb2 O14 . 2_757 163.1(6) ?
O12 Tb2 O14 2_757 2_757 88.9(6) ?
O14 Tb2 O14 . 2_757 82.1(9) ?
O12 Tb2 O7 . 1_656 88.6(5) ?
O12 Tb2 O7 2_757 1_656 72.5(5) ?
O14 Tb2 O7 . 1_656 120.2(5) ?
O14 Tb2 O7 2_757 1_656 83.7(5) ?
O12 Tb2 O7 . 2_656 72.5(5) ?
O12 Tb2 O7 2_757 2_656 88.6(5) ?
O14 Tb2 O7 . 2_656 83.7(5) ?
O14 Tb2 O7 2_757 2_656 120.2(5) ?
O7 Tb2 O7 1_656 2_656 149.8(8) ?
O12 Tb2 O6 . 2_656 123.6(5) ?
O12 Tb2 O6 2_757 2_656 73.4(5) ?
O14 Tb2 O6 . 2_656 90.1(5) ?
O14 Tb2 O6 2_757 2_656 70.9(5) ?
O7 Tb2 O6 1_656 2_656 137.5(5) ?
O7 Tb2 O6 2_656 2_656 51.3(5) ?
O12 Tb2 O6 . 1_656 73.4(5) ?
O12 Tb2 O6 2_757 1_656 123.6(5) ?
O14 Tb2 O6 . 1_656 70.9(5) ?
O14 Tb2 O6 2_757 1_656 90.1(5) ?
O7 Tb2 O6 1_656 1_656 51.3(5) ?
O7 Tb2 O6 2_656 1_656 137.5(5) ?
O6 Tb2 O6 2_656 1_656 155.0(8) ?
O12 Tb2 C16 . 1_656 82.2(5) ?
O12 Tb2 C16 2_757 1_656 97.9(6) ?
O14 Tb2 C16 . 1_656 95.3(6) ?
O14 Tb2 C16 2_757 1_656 84.5(5) ?
O7 Tb2 C16 1_656 1_656 25.4(6) ?
O7 Tb2 C16 2_656 1_656 154.7(5) ?
O6 Tb2 C16 2_656 1_656 153.8(5) ?
O6 Tb2 C16 1_656 1_656 26.1(5) ?
O12 Tb2 C16 . 2_656 97.9(6) ?
O12 Tb2 C16 2_757 2_656 82.2(5) ?
O14 Tb2 C16 . 2_656 84.5(5) ?
O14 Tb2 C16 2_757 2_656 95.3(6) ?
O7 Tb2 C16 1_656 2_656 154.7(5) ?
O7 Tb2 C16 2_656 2_656 25.4(6) ?
O6 Tb2 C16 2_656 2_656 26.1(5) ?
O6 Tb2 C16 1_656 2_656 153.8(5) ?
C16 Tb2 C16 1_656 2_656 179.8(10) ?
O12 Tb2 Na1 . 1_655 157.3(4) ?
O12 Tb2 Na1 2_757 1_655 71.6(5) ?
O14 Tb2 Na1 . 1_655 92.7(5) ?
O14 Tb2 Na1 2_757 1_655 38.3(4) ?
O7 Tb2 Na1 1_656 1_655 109.9(4) ?
O7 Tb2 Na1 2_656 1_655 85.1(4) ?
O6 Tb2 Na1 2_656 1_655 33.8(3) ?
O6 Tb2 Na1 1_656 1_655 128.3(4) ?
C16 Tb2 Na1 1_656 1_655 120.1(4) ?
C16 Tb2 Na1 2_656 1_655 59.8(5) ?
O12 Tb2 Na1 . 2_657 71.6(5) ?
O12 Tb2 Na1 2_757 2_657 157.3(4) ?
O14 Tb2 Na1 . 2_657 38.3(4) ?
O14 Tb2 Na1 2_757 2_657 92.7(5) ?
O7 Tb2 Na1 1_656 2_657 85.1(4) ?
O7 Tb2 Na1 2_656 2_657 109.9(4) ?
O6 Tb2 Na1 2_656 2_657 128.3(4) ?
O6 Tb2 Na1 1_656 2_657 33.8(4) ?
C16 Tb2 Na1 1_656 2_657 59.8(5) ?
C16 Tb2 Na1 2_656 2_657 120.1(4) ?
Na1 Tb2 Na1 1_655 2_657 121.5(4) ?
N2 P1 N1 . . 116.2(10) ?
N2 P1 O1 . . 107.7(7) ?
N1 P1 O1 . . 111.2(6) ?
N2 P1 O2 . . 110.1(7) ?
N1 P1 O2 . . 111.0(7) ?
O1 P1 O2 . . 99.4(6) ?
O3 P2 O3 . 2_656 92.2(9) ?
O3 P2 N2 . 2_656 111.9(6) ?
O3 P2 N2 2_656 2_656 113.4(6) ?
O3 P2 N2 . . 113.4(6) ?
O3 P2 N2 2_656 . 111.9(6) ?
N2 P2 N2 2_656 . 112.4(12) ?
C6 C1 O1 . . 117.0(17) ?
C6 C1 C2 . . 118.7(18) ?
O1 C1 C2 . . 124.1(15) ?
C3 C2 C1 . . 120.4(18) ?
C3 C2 H2 . . 119.8 ?
C1 C2 H2 . . 119.8 ?
C2 C3 C4 . . 120.(2) ?
C2 C3 C7 . . 118.6(18) ?
C4 C3 C7 . . 121.(2) ?
C5 C4 C3 . . 121.(2) ?
C5 C4 H4 . . 119.7 ?
C3 C4 H4 . . 119.7 ?
C4 C5 C6 . . 121.(2) ?
C4 C5 C8 . . 123.(2) ?
C6 C5 C8 . . 116.(2) ?
C5 C6 C1 . . 118.(2) ?
C5 C6 H6 . . 120.8 ?
C1 C6 H6 . . 120.8 ?
O10 C7 O11 . . 127.(2) ?
O10 C7 C3 . . 114.9(18) ?
O11 C7 C3 . . 118.1(19) ?
O10 C7 Tb1 . 3 65.6(12) ?
O11 C7 Tb1 . 3 63.2(12) ?
C3 C7 Tb1 . 3 164.2(14) ?
O13 C8 O12 . . 129.(3) ?
O13 C8 C5 . . 109.(3) ?
O12 C8 C5 . . 121.(3) ?
C7 O10 Tb1 . 3 88.8(14) ?
C7 O11 Tb1 . 3 90.8(13) ?
C8 O12 Tb2 . . 158.1(15) ?
C14 C9 C10 . . 121.4(14) ?
C14 C9 O2 . . 122.4(14) ?
C10 C9 O2 . . 115.9(13) ?
C9 C10 C11 . . 118.8(14) ?
C9 C10 H10 . . 120.6 ?
C11 C10 H10 . . 120.6 ?
C12 C11 C10 . . 120.2(15) ?
C12 C11 C15 . . 121.0(15) ?
C10 C11 C15 . . 118.7(15) ?
C13 C12 C11 . . 120.7(15) ?
C13 C12 H12 . . 119.7 ?
C11 C12 H12 . . 119.7 ?
C12 C13 C14 . . 119.3(14) ?
C12 C13 C16 . . 118.0(15) ?
C14 C13 C16 . . 122.7(16) ?
C9 C14 C13 . . 119.4(15) ?
C9 C14 H14 . . 120.3 ?
C13 C14 H14 . . 120.3 ?
O5 C15 O4 . . 122.2(18) ?
O5 C15 C11 . . 120.6(17) ?
O4 C15 C11 . . 117.2(17) ?
O5 C15 Na1 . . 66.6(12) ?
O4 C15 Na1 . . 59.6(9) ?
C11 C15 Na1 . . 158.3(16) ?
O7 C16 O6 . . 118.4(16) ?
O7 C16 C13 . . 121.8(18) ?
O6 C16 C13 . . 119.7(19) ?
O7 C16 Tb2 . 1_454 58.9(9) ?
O6 C16 Tb2 . 1_454 60.0(9) ?
C13 C16 Tb2 . 1_454 169.4(14) ?
C18 C17 C22 . . 123.3(14) ?
C18 C17 O3 . . 119.7(13) ?
C22 C17 O3 . . 116.4(15) ?
C17 C18 C19 . . 119.8(14) ?
C17 C18 H18 . . 120.1 ?
C19 C18 H18 . . 120.1 ?
C18 C19 C20 . . 119.4(16) ?
C18 C19 C23 . . 120.4(14) ?
C20 C19 C23 . . 120.2(15) ?
C21 C20 C19 . . 119.6(14) ?
C21 C20 H20 . . 120.2 ?
C19 C20 H20 . . 120.2 ?
C20 C21 C22 . . 121.3(13) ?
C20 C21 C24 . . 121.2(13) ?
C22 C21 C24 . . 117.5(14) ?
C17 C22 C21 . . 116.3(15) ?
C17 C22 H22 . . 121.8 ?
C21 C22 H22 . . 121.8 ?
O15 C23 O14 . . 120.(2) ?
O15 C23 C19 . . 122.(2) ?
O14 C23 C19 . . 117.8(17) ?
O15 C23 Na1 . 2_657 55.9(12) ?
O14 C23 Na1 . 2_657 65.1(11) ?
C19 C23 Na1 . 2_657 171.8(15) ?
O9 C24 O8 . . 123.7(14) ?
O9 C24 C21 . . 121.0(14) ?
O8 C24 C21 . . 115.2(15) ?
O9 C24 Tb1 . 1_655 62.9(8) ?
O8 C24 Tb1 . 1_655 60.8(8) ?
C21 C24 Tb1 . 1_655 175.7(14) ?
P1 N1 P1 2_656 . 124.7(16) ?
P1 N2 P2 . . 124.7(10) ?
C1 O1 P1 . . 126.1(11) ?
C9 O2 P1 . . 126.1(10) ?
C17 O3 P2 . . 120.3(12) ?
C15 O4 Tb1 . . 138.9(14) ?
C15 O4 Na1 . . 93.7(11) ?
Tb1 O4 Na1 . . 105.2(5) ?
C15 O5 Na1 . . 87.9(13) ?
C16 O6 Na1 . 2_556 154.5(13) ?
C16 O6 Tb2 . 1_454 93.9(12) ?
Na1 O6 Tb2 2_556 1_454 110.3(5) ?
C16 O7 Tb2 . 1_454 95.7(12) ?
C24 O8 Na1 . 1_655 155.0(13) ?
C24 O8 Tb1 . 1_655 92.8(10) ?
Na1 O8 Tb1 1_655 1_655 105.5(4) ?
C24 O9 Tb1 . 1_655 91.5(9) ?
C23 O14 Tb2 . . 158.4(14) ?
C23 O14 Na1 . 2_657 89.2(12) ?
Tb2 O14 Na1 . 2_657 107.7(6) ?
C23 O15 Na1 . 2_657 99.8(15) ?
O8 Na1 O6 1_455 2_556 89.0(5) ?
O8 Na1 O15 1_455 2_657 117.5(9) ?
O6 Na1 O15 2_556 2_657 118.2(6) ?
O8 Na1 O4 1_455 . 73.8(5) ?
O6 Na1 O4 2_556 . 118.5(6) ?
O15 Na1 O4 2_657 . 122.2(6) ?
O8 Na1 O14 1_455 2_657 113.5(6) ?
O6 Na1 O14 2_556 2_657 68.6(5) ?
O15 Na1 O14 2_657 2_657 49.9(5) ?
O4 Na1 O14 . 2_657 170.7(5) ?
O8 Na1 O5 1_455 . 116.3(7) ?
O6 Na1 O5 2_556 . 141.1(9) ?
O15 Na1 O5 2_657 . 77.4(6) ?
O4 Na1 O5 . . 51.2(5) ?
O14 Na1 O5 2_657 . 119.5(5) ?
O8 Na1 C15 1_455 . 98.7(5) ?
O6 Na1 C15 2_556 . 129.6(8) ?
O15 Na1 C15 2_657 . 102.0(7) ?
O4 Na1 C15 . . 26.7(5) ?
O14 Na1 C15 2_657 . 144.2(6) ?
O5 Na1 C15 . . 25.5(5) ?
O8 Na1 C23 1_455 2_657 116.2(7) ?
O6 Na1 C23 2_556 2_657 94.3(6) ?
O15 Na1 C23 2_657 2_657 24.3(6) ?
O4 Na1 C23 . 2_657 146.5(6) ?
O14 Na1 C23 2_657 2_657 25.7(5) ?
O5 Na1 C23 . 2_657 99.2(6) ?
C15 Na1 C23 . 2_657 124.6(6) ?
O8 Na1 Tb1 1_455 . 38.7(3) ?
O6 Na1 Tb1 2_556 . 114.9(4) ?
O15 Na1 Tb1 2_657 . 119.9(7) ?
O4 Na1 Tb1 . . 36.8(4) ?
O14 Na1 Tb1 2_657 . 148.2(6) ?
O5 Na1 Tb1 . . 78.8(5) ?
C15 Na1 Tb1 . . 60.0(4) ?
C23 Na1 Tb1 2_657 . 135.9(7) ?
O8 Na1 Tb2 1_455 1_455 110.2(3) ?
O6 Na1 Tb2 2_556 1_455 35.9(3) ?
O15 Na1 Tb2 2_657 1_455 82.6(5) ?
O4 Na1 Tb2 . 1_455 150.9(6) ?
O14 Na1 Tb2 2_657 1_455 34.0(4) ?
O5 Na1 Tb2 . 1_455 133.5(6) ?
C15 Na1 Tb2 . 1_455 144.9(6) ?
C23 Na1 Tb2 2_657 1_455 59.2(5) ?
Tb1 Na1 Tb2 . 1_455 146.34(19) ?

loop_
_geom_bond_atom_site_label_1
_geom_bond_atom_site_label_2
_geom_bond_site_symmetry_2
_geom_bond_distance
_geom_bond_publ_flag
Tb1 O4 2_556 2.383(14) ?
Tb1 O4 . 2.383(14) ?
Tb1 O8 1_455 2.493(11) ?
Tb1 O8 2_656 2.493(11) ?
Tb1 O11 4_546 2.506(17) ?
Tb1 O11 3_445 2.506(17) ?
Tb1 O9 1_455 2.540(9) ?
Tb1 O9 2_656 2.540(9) ?
Tb1 O10 4_546 2.557(16) ?
Tb1 O10 3_445 2.557(16) ?
Tb1 C7 4_546 2.81(2) ?
Tb1 C7 3_445 2.81(2) ?
Tb2 O12 . 2.24(2) ?
Tb2 O12 2_757 2.24(2) ?
Tb2 O14 . 2.327(17) ?
Tb2 O14 2_757 2.327(17) ?
Tb2 O7 1_656 2.458(14) ?
Tb2 O7 2_656 2.458(14) ?
Tb2 O6 2_656 2.479(14) ?
Tb2 O6 1_656 2.479(14) ?
Tb2 C16 1_656 2.855(17) ?
Tb2 C16 2_656 2.855(17) ?
Tb2 Na1 1_655 3.967(9) ?
Tb2 Na1 2_657 3.967(9) ?
P1 N2 . 1.501(18) ?
P1 N1 . 1.570(12) ?
P1 O1 . 1.578(11) ?
P1 O2 . 1.581(10) ?
P2 O3 . 1.587(12) ?
P2 O3 2_656 1.587(12) ?
P2 N2 2_656 1.636(15) ?
P2 N2 . 1.636(15) ?
C1 C6 . 1.37(3) ?
C1 O1 . 1.38(2) ?
C1 C2 . 1.39(3) ?
C2 C3 . 1.33(3) ?
C2 H2 . 0.95 ?
C3 C4 . 1.35(3) ?
C3 C7 . 1.60(3) ?
C4 C5 . 1.33(4) ?
C4 H4 . 0.95 ?
C5 C6 . 1.36(3) ?
C5 C8 . 1.55(4) ?
C6 H6 . 0.95 ?
C7 O10 . 1.21(3) ?
C7 O11 . 1.23(3) ?
C7 Tb1 3 2.81(2) ?
C8 O13 . 1.24(4) ?
C8 O12 . 1.28(4) ?
O10 Tb1 3 2.557(16) ?
O11 Tb1 3 2.506(17) ?
C9 C14 . 1.37(2) ?
C9 C10 . 1.39(2) ?
C9 O2 . 1.389(17) ?
C10 C11 . 1.39(2) ?
C10 H10 . 0.95 ?
C11 C12 . 1.38(2) ?
C11 C15 . 1.50(2) ?
C12 C13 . 1.38(2) ?
C12 H12 . 0.95 ?
C13 C14 . 1.40(2) ?
C13 C16 . 1.50(2) ?
C14 H14 . 0.95 ?
C15 O5 . 1.22(3) ?
C15 O4 . 1.28(2) ?
C15 Na1 . 2.833(19) ?
C16 O7 . 1.23(3) ?
C16 O6 . 1.26(2) ?
C16 Tb2 1_454 2.855(17) ?
C17 C18 . 1.34(2) ?
C17 C22 . 1.39(2) ?
C17 O3 . 1.400(18) ?
C18 C19 . 1.39(2) ?
C18 H18 . 0.95 ?
C19 C20 . 1.41(2) ?
C19 C23 . 1.50(3) ?
C20 C21 . 1.37(2) ?
C20 H20 . 0.95 ?
C21 C22 . 1.42(2) ?
C21 C24 . 1.52(2) ?
C22 H22 . 0.95 ?
C23 O15 . 1.19(2) ?
C23 O14 . 1.24(3) ?
C23 Na1 2_657 2.85(2) ?
C24 O9 . 1.23(2) ?
C24 O8 . 1.27(2) ?
C24 Tb1 1_655 2.853(15) ?
N1 P1 2_656 1.570(12) ?
O4 Na1 . 2.449(14) ?
O5 Na1 . 2.60(2) ?
O6 Na1 2_556 2.355(18) ?
O6 Tb2 1_454 2.479(14) ?
O7 Tb2 1_454 2.458(14) ?
O8 Na1 1_655 2.329(15) ?
O8 Tb1 1_655 2.493(11) ?
O9 Tb1 1_655 2.540(9) ?
O14 Na1 2_657 2.582(16) ?
O15 Na1 2_657 2.39(2) ?
Na1 O8 1_455 2.329(15) ?
Na1 O6 2_556 2.355(18) ?
Na1 O15 2_657 2.39(2) ?
Na1 O14 2_657 2.582(16) ?
Na1 C23 2_657 2.85(2) ?
Na1 Tb2 1_455 3.967(9) ?
